data_4124733
loop_
_publ_author_name
'Kosikova, Tamara'
'Hassan, Nurul Izzaty'
'Cordes, David B.'
'Slawin, Alexandra M. Z.'
'Philp, Douglas'

_publ_section_title
;
 Orthogonal Recognition Processes Drive the Assembly and Replication of a
 [2]Rotaxane.
;
_journal_issue 51
_journal_name_full 'Journal of the American Chemical Society'
_journal_page_first 16074
_journal_page_last 16083
_journal_paper_doi 10.1021/jacs.5b09738
_journal_volume 137
_journal_year 2015
_chemical_formula_moiety 'C55 H55 N5 O9, C27 H29 N3 O5, 2(C2 H3 N)'
_chemical_formula_sum 'C86 H90 N10 O14'
_chemical_formula_weight 1487.72
_space_group_crystal_system monoclinic
_space_group_IT_number 14
_space_group_name_Hall '-P 2ybc'
_space_group_name_H-M_alt 'P 1 21/c 1'
_symmetry_space_group_name_Hall '-P 2ybc'
_symmetry_space_group_name_H-M 'P 1 21/c 1'
_atom_sites_solution_hydrogens geom
_atom_sites_solution_primary direct
_atom_sites_solution_secondary difmap
_audit_creation_date 2015-07-08
_audit_creation_method 'by CrystalStructure 4.1'
_cell_angle_alpha 90.0000
_cell_angle_beta 93.205(4)
_cell_angle_gamma 90.0000
_cell_formula_units_Z 4
_cell_length_a 9.949(2)
_cell_length_b 11.495(2)
_cell_length_c 68.451(14)
_cell_measurement_reflns_used 2573
_cell_measurement_temperature 173
_cell_measurement_theta_max 47.10
_cell_measurement_theta_min 18.90
_cell_volume 7816(3)
_computing_cell_refinement 'CrystalClear-SM Expert 2.1 b32'
_computing_data_collection 'CrystalClear-SM Expert 2.1 b32 (Rigaku, 2014)'
_computing_data_reduction 'CrystalClear-SM Expert 2.1 b32'
_computing_molecular_graphics 'CrystalStructure 4.1'
_computing_publication_material 'CrystalStructure 4.1 (Rigaku, 2014)'
_computing_structure_refinement 'SHELXL2013 (Sheldrick, 2008)'
_computing_structure_solution 'SIR2011 (Burla, et al., 2012)'
_diffrn_ambient_temperature 173
_diffrn_detector_area_resol_mean 5.814
_diffrn_measured_fraction_theta_full 0.995
_diffrn_measured_fraction_theta_max 0.992
_diffrn_measurement_device_type 'Rigaku XtaLAB P100'
_diffrn_measurement_method \w
_diffrn_radiation_type 'Cu K\a'
_diffrn_radiation_wavelength 1.54187
_diffrn_reflns_av_R_equivalents 0.2671
_diffrn_reflns_laue_measured_fraction_full 0.995
_diffrn_reflns_laue_measured_fraction_max 0.992
_diffrn_reflns_limit_h_max 7
_diffrn_reflns_limit_h_min -11
_diffrn_reflns_limit_k_max 13
_diffrn_reflns_limit_k_min -13
_diffrn_reflns_limit_l_max 82
_diffrn_reflns_limit_l_min -82
_diffrn_reflns_number 71106
_diffrn_reflns_point_group_measured_fraction_full 0.995
_diffrn_reflns_point_group_measured_fraction_max 0.992
_diffrn_reflns_theta_full 67.687
_diffrn_reflns_theta_max 68.225
_diffrn_reflns_theta_min 2.586
_diffrn_standards_number 0
_exptl_absorpt_coefficient_mu 0.706
_exptl_absorpt_correction_T_max 0.993
_exptl_absorpt_correction_T_min 0.379
_exptl_absorpt_correction_type multi-scan
_exptl_absorpt_process_details 'REQAB (Rigaku, 1998)'
_exptl_crystal_colour colorless
_exptl_crystal_density_diffrn 1.264
_exptl_crystal_density_method 'not measured'
_exptl_crystal_description needle
_exptl_crystal_F_000 3152.00
_exptl_crystal_size_max 0.100
_exptl_crystal_size_mid 0.020
_exptl_crystal_size_min 0.010
_refine_diff_density_max 0.81
_refine_diff_density_min -0.54
_refine_ls_extinction_coef 0.00049(15)
_refine_ls_extinction_method SHELXL
_refine_ls_goodness_of_fit_ref 1.065
_refine_ls_hydrogen_treatment constr
_refine_ls_number_parameters 984
_refine_ls_number_reflns 14168
_refine_ls_number_restraints 90
_refine_ls_R_factor_all 0.2760
_refine_ls_R_factor_gt 0.1233
_refine_ls_shift/su_max 0.001
_refine_ls_structure_factor_coef Fsqd
_refine_ls_weighting_details 'w = 1/[\s^2^(Fo^2^)+(0.2000P)^2^] where P=(Fo^2^+2Fc^2^)/3'
_refine_ls_weighting_scheme calc
_refine_ls_wR_factor_gt 0.3259
_refine_ls_wR_factor_ref 0.4261
_reflns_number_gt 4667
_reflns_number_total 14168
_reflns_threshold_expression F^2^>2.0\s(F^2^)
_cod_data_source_file ja5b09738_si_002.cif
_cod_data_source_block GM-R
_cod_depositor_comments 'Adding full bibliography for 4124733--4124734.cif.'
_cod_database_code 4124733
_shelxl_version_number 2014/6

loop_
_space_group_symop_id
_space_group_symop_operation_xyz
1 +X,+Y,+Z
2 -X,1/2+Y,1/2-Z
3 -X,-Y,-Z
4 +X,-1/2-Y,-1/2+Z

loop_
_atom_site_label
_atom_site_type_symbol
_atom_site_fract_x
_atom_site_fract_y
_atom_site_fract_z
_atom_site_U_iso_or_equiv
_atom_site_adp_type
_atom_site_occupancy
_atom_site_site_symmetry_order
_atom_site_calc_flag
_atom_site_refinement_flags_posn
_atom_site_refinement_flags_adp
O1 O 0.6790(5) 0.5197(4) 0.24287(7) 0.0652(13) Uani 1 1 d . .
O2 O 0.2211(6) 0.3589(6) 0.09093(8) 0.0920(18) Uani 1 1 d . .
O3 O 0.1341(8) 0.1603(11) 0.02551(12) 0.178(5) Uani 1 1 d . .
O4 O 0.5446(10) 0.3665(6) 0.02041(10) 0.128(3) Uani 1 1 d . U
O5 O 1.3944(5) 0.7206(4) 0.27509(7) 0.0691(13) Uani 1 1 d . .
O6 O 0.5793(5) 0.8836(5) 0.22428(9) 0.0813(16) Uani 1 1 d . .
O7 O 0.3729(6) 0.5366(5) 0.23548(8) 0.0787(15) Uani 1 1 d . .
O8 O -0.1176(5) 0.8999(5) 0.19578(9) 0.0868(17) Uani 1 1 d . .
O9 O -0.2000(6) 0.8998(5) 0.16525(8) 0.0868(17) Uani 1 1 d . .
H9A H -0.2773 0.9337 0.1715 0.130 Uiso 1 1 calc R U
O61 O 0.0780(7) 0.0019(7) 0.13346(10) 0.107(2) Uani 1 1 d . .
O62 O 0.7520(8) 0.2914(7) 0.08162(10) 0.110(2) Uani 1 1 d . .
O63 O 0.7864(11) 0.5155(9) 0.06464(17) 0.176(4) Uani 1 1 d . .
O64 O 0.5896(10) 0.6771(9) 0.05726(18) 0.171(4) Uani 1 1 d . .
O65 O -0.0390(6) 0.6046(6) 0.14133(10) 0.109(2) Uani 1 1 d . .
N1 N 0.7594(6) 0.5722(6) 0.22838(9) 0.0680(16) Uani 1 1 d . .
N2 N 0.4483(7) 0.3991(7) 0.09130(9) 0.090(2) Uani 1 1 d . .
H2A H 0.5245 0.4009 0.0828 0.108 Uiso 1 1 calc R U
N3 N 1.3133(6) 0.5930(5) 0.29756(9) 0.0663(16) Uani 1 1 d . .
H3A H 1.2326 0.5521 0.3015 0.080 Uiso 1 1 calc R U
N4 N 1.4209(6) 0.4873(6) 0.32197(9) 0.0745(18) Uani 1 1 d . .
N5 N 0.4521(6) 0.7173(6) 0.22656(8) 0.0653(16) Uani 1 1 d . .
N61 N 0.0476(6) 0.3102(7) 0.13103(10) 0.081(2) Uani 1 1 d . .
N62 N 0.1430(7) 0.1302(7) 0.11062(12) 0.096(2) Uani 1 1 d . .
H62A H 0.1364 0.2106 0.1059 0.115 Uiso 1 1 calc R U
N63 N 0.0552(8) 0.5265(7) 0.11504(12) 0.099(2) Uani 1 1 d . .
H63A H 0.0955 0.4575 0.1093 0.118 Uiso 1 1 calc R U
N91 N 0.2206(12) 0.3562(10) 0.1953(2) 0.177(6) Uani 1 1 d . .
N92 N 0.8973(13) 0.9170(12) 0.08292(19) 0.152(4) Uani 1 1 d . .
C1 C 0.5889(7) 0.6083(7) 0.24922(11) 0.066(2) Uani 1 1 d . .
H1 H 0.5713 0.5983 0.2634 0.080 Uiso 1 1 calc R U
C2 C 0.6573(7) 0.7242(7) 0.24576(11) 0.066(2) Uani 1 1 d . .
H2 H 0.6751 0.7691 0.2581 0.079 Uiso 1 1 calc R U
C3 C 0.7888(7) 0.6913(7) 0.23592(11) 0.0657(19) Uani 1 1 d . .
H3 H 0.8029 0.7452 0.2248 0.079 Uiso 1 1 calc R U
C4 C 0.7016(7) 0.5584(6) 0.20909(10) 0.0606(18) Uani 1 1 d . .
C5 C 0.7452(7) 0.6259(7) 0.19383(11) 0.0657(19) Uani 1 1 d . .
H5 H 0.8089 0.6862 0.1965 0.079 Uiso 1 1 calc R U
C6 C 0.6966(7) 0.6056(7) 0.17491(10) 0.068(2) Uani 1 1 d . .
H6 H 0.7256 0.6546 0.1648 0.081 Uiso 1 1 calc R U
C7 C 0.6056(7) 0.5151(7) 0.16998(10) 0.0612(18) Uani 1 1 d . .
C8 C 0.5656(7) 0.4491(6) 0.18555(10) 0.0635(19) Uani 1 1 d . .
H8 H 0.5030 0.3879 0.1829 0.076 Uiso 1 1 calc R U
C9 C 0.6121(8) 0.4675(6) 0.20468(10) 0.0643(19) Uani 1 1 d . .
H9 H 0.5831 0.4185 0.2148 0.077 Uiso 1 1 calc R U
C10 C 0.5585(8) 0.4921(7) 0.14958(10) 0.0642(19) Uani 1 1 d . .
C11 C 0.6372(8) 0.5155(7) 0.13390(11) 0.072(2) Uani 1 1 d . .
H11 H 0.7206 0.5546 0.1364 0.086 Uiso 1 1 calc R U
C12 C 0.5998(8) 0.4848(8) 0.11515(11) 0.077(2) Uani 1 1 d . .
H12 H 0.6585 0.4993 0.1049 0.092 Uiso 1 1 calc R U
C13 C 0.4763(9) 0.4324(8) 0.11096(11) 0.078(2) Uani 1 1 d . .
C14 C 0.3909(9) 0.4103(8) 0.12589(12) 0.079(2) Uani 1 1 d . .
H14 H 0.3048 0.3764 0.1231 0.095 Uiso 1 1 calc R U
C15 C 0.4341(8) 0.4390(7) 0.14495(11) 0.073(2) Uani 1 1 d . .
H15 H 0.3770 0.4219 0.1552 0.087 Uiso 1 1 calc R U
C16 C 0.3278(9) 0.3647(8) 0.08267(12) 0.083(3) Uani 1 1 d . .
C17 C 0.3326(9) 0.3337(9) 0.06128(13) 0.086(3) Uani 1 1 d . .
C18 C 0.4362(10) 0.3667(8) 0.04986(12) 0.087(3) Uani 1 1 d . .
H18 H 0.5070 0.4144 0.0552 0.105 Uiso 1 1 calc R U
C19 C 0.4362(12) 0.3298(9) 0.03057(13) 0.094(3) Uani 1 1 d . .
C20 C 0.3368(13) 0.2635(11) 0.02274(14) 0.107(3) Uani 1 1 d . .
H20 H 0.3368 0.2400 0.0094 0.129 Uiso 1 1 calc R U
C21 C 0.2316(11) 0.2287(12) 0.03450(16) 0.120(4) Uani 1 1 d . .
C22 C 0.2293(9) 0.2699(11) 0.05341(14) 0.114(4) Uani 1 1 d . .
H22 H 0.1543 0.2533 0.0610 0.137 Uiso 1 1 calc R U
C23 C 0.0223(15) 0.1486(17) 0.0350(2) 0.197(8) Uani 1 1 d . .
H23A H -0.0177 0.2258 0.0375 0.236 Uiso 1 1 calc R U
H23B H 0.0419 0.1095 0.0477 0.236 Uiso 1 1 calc R U
C24 C -0.080(2) 0.070(3) 0.0211(2) 0.250(11) Uani 1 1 d . .
H24A H -0.0975 0.1088 0.0083 0.300 Uiso 1 1 calc R U
H24B H -0.0407 -0.0072 0.0189 0.300 Uiso 1 1 calc R U
C25 C -0.2172(12) 0.0577(12) 0.03199(19) 0.130(4) Uani 1 1 d . .
H25A H -0.2010 0.0107 0.0440 0.155 Uiso 1 1 calc R U
H25B H -0.2488 0.1356 0.0359 0.155 Uiso 1 1 calc R U
C26 C -0.317(3) 0.004(2) 0.0197(3) 0.251(12) Uani 1 1 d . .
H26A H -0.3347 0.0549 0.0082 0.301 Uiso 1 1 calc R U
H26B H -0.2787 -0.0695 0.0148 0.301 Uiso 1 1 calc R U
C27 C -0.4394(19) -0.0222(16) 0.0273(3) 0.192(7) Uani 1 1 d . .
H27A H -0.4749 0.0473 0.0335 0.231 Uiso 1 1 calc R U
H27B H -0.4270 -0.0842 0.0370 0.231 Uiso 1 1 calc R U
H27C H -0.5030 -0.0480 0.0167 0.231 Uiso 1 1 calc R U
C28 C 0.5529(17) 0.3282(13) 0.00066(17) 0.177(6) Uani 1 1 d . U
H28A H 0.4901 0.3725 -0.0083 0.213 Uiso 1 1 calc R U
H28B H 0.5319 0.2443 -0.0006 0.213 Uiso 1 1 calc R U
C29 C 0.7180(16) 0.3554(14) -0.00435(18) 0.190(6) Uani 1 1 d D U
H29A H 0.7299 0.4397 -0.0067 0.228 Uiso 1 1 calc R U
H29B H 0.7779 0.3330 0.0071 0.228 Uiso 1 1 calc R U
C30 C 0.757(2) 0.287(3) -0.0223(4) 0.42(2) Uani 1 1 d D U
H30A H 0.6911 0.3014 -0.0334 0.508 Uiso 1 1 calc R U
H30B H 0.7599 0.2030 -0.0195 0.508 Uiso 1 1 calc R U
C31 C 0.906(3) 0.335(4) -0.0273(4) 0.52(3) Uani 1 1 d D U
H31A H 0.9638 0.2710 -0.0316 0.630 Uiso 1 1 calc R U
H31B H 0.8996 0.3957 -0.0376 0.630 Uiso 1 1 calc R U
C32 C 0.961(3) 0.388(4) -0.0069(5) 0.47(3) Uani 1 1 d D U
H32A H 1.0520 0.4191 -0.0082 0.700 Uiso 1 1 calc R U
H32B H 0.9014 0.4497 -0.0029 0.700 Uiso 1 1 calc R U
H32C H 0.9651 0.3260 0.0031 0.700 Uiso 1 1 calc R U
C33 C 0.9128(7) 0.6874(7) 0.24923(10) 0.0628(19) Uani 1 1 d . .
C34 C 1.0217(9) 0.7544(8) 0.24495(13) 0.088(3) Uani 1 1 d . .
H34 H 1.0126 0.8077 0.2344 0.106 Uiso 1 1 calc R U
C35 C 1.1452(8) 0.7469(8) 0.25558(13) 0.086(3) Uani 1 1 d . .
H35 H 1.2184 0.7944 0.2521 0.103 Uiso 1 1 calc R U
C36 C 1.1611(7) 0.6706(7) 0.27110(11) 0.067(2) Uani 1 1 d . .
C37 C 1.0523(10) 0.6107(11) 0.27602(17) 0.136(5) Uani 1 1 d . .
H37 H 1.0596 0.5603 0.2870 0.163 Uiso 1 1 calc R U
C38 C 0.9280(11) 0.6204(12) 0.26539(17) 0.145(6) Uani 1 1 d . .
H38 H 0.8526 0.5787 0.2697 0.174 Uiso 1 1 calc R U
C39 C 1.3004(8) 0.6636(7) 0.28127(11) 0.0648(19) Uani 1 1 d . .
C40 C 1.4333(8) 0.5752(7) 0.30895(11) 0.0654(19) Uani 1 1 d . .
C41 C 1.5318(8) 0.4609(8) 0.33390(12) 0.079(2) Uani 1 1 d . .
C42 C 1.6481(8) 0.5217(8) 0.33355(12) 0.080(2) Uani 1 1 d . .
H42 H 1.7233 0.5014 0.3420 0.095 Uiso 1 1 calc R U
C43 C 1.6558(8) 0.6132(8) 0.32077(13) 0.080(2) Uani 1 1 d . .
H43 H 1.7358 0.6585 0.3208 0.096 Uiso 1 1 calc R U
C44 C 1.5481(7) 0.6401(7) 0.30790(12) 0.070(2) Uani 1 1 d . .
H44 H 1.5536 0.7014 0.2987 0.084 Uiso 1 1 calc R U
C45 C 1.5160(9) 0.3583(9) 0.34756(14) 0.098(3) Uani 1 1 d . .
H45A H 1.5920 0.3564 0.3573 0.117 Uiso 1 1 calc R U
H45B H 1.5139 0.2859 0.3400 0.117 Uiso 1 1 calc R U
H45C H 1.4318 0.3664 0.3542 0.117 Uiso 1 1 calc R U
C46 C 0.5629(8) 0.7887(8) 0.23112(12) 0.073(2) Uani 1 1 d . .
C47 C 0.4584(8) 0.6093(8) 0.23671(10) 0.065(2) Uani 1 1 d . .
C48 C 0.3468(7) 0.7462(7) 0.21210(11) 0.066(2) Uani 1 1 d . .
C49 C 0.3089(8) 0.6691(7) 0.19757(11) 0.074(2) Uani 1 1 d . .
H49 H 0.3551 0.5973 0.1965 0.089 Uiso 1 1 calc R U
C50 C 0.2033(8) 0.6962(8) 0.18444(12) 0.079(2) Uani 1 1 d . .
H50 H 0.1773 0.6417 0.1745 0.095 Uiso 1 1 calc R U
C51 C 0.1341(7) 0.7999(7) 0.18530(11) 0.0658(19) Uani 1 1 d . .
C52 C 0.1793(8) 0.8793(7) 0.19969(12) 0.077(2) Uani 1 1 d . .
H52 H 0.1370 0.9532 0.2002 0.092 Uiso 1 1 calc R U
C53 C 0.2830(8) 0.8537(7) 0.21315(12) 0.077(2) Uani 1 1 d . .
H53 H 0.3105 0.9084 0.2230 0.093 Uiso 1 1 calc R U
C54 C 0.0207(7) 0.8290(7) 0.17057(12) 0.074(2) Uani 1 1 d . .
H54A H 0.0556 0.8838 0.1609 0.089 Uiso 1 1 calc R U
H54B H -0.0058 0.7568 0.1635 0.089 Uiso 1 1 calc R U
C55 C -0.1028(8) 0.8813(7) 0.17845(13) 0.073(2) Uani 1 1 d . .
C61 C 0.0299(9) 0.2023(10) 0.13849(13) 0.088(3) Uani 1 1 d . .
C62 C -0.0339(10) 0.1794(11) 0.15513(15) 0.109(3) Uani 1 1 d . .
H62 H -0.0456 0.1018 0.1595 0.131 Uiso 1 1 calc R U
C63 C -0.0824(13) 0.2756(13) 0.16570(16) 0.129(4) Uani 1 1 d . .
H63 H -0.1272 0.2640 0.1774 0.155 Uiso 1 1 calc R U
C64 C -0.0630(11) 0.3861(11) 0.15854(15) 0.109(3) Uani 1 1 d . .
H64 H -0.0915 0.4518 0.1656 0.130 Uiso 1 1 calc R U
C65 C -0.0022(8) 0.4015(9) 0.14107(13) 0.084(2) Uani 1 1 d . .
C66 C 0.0859(9) 0.1022(11) 0.12747(15) 0.092(3) Uani 1 1 d . .
C67 C 0.2152(11) 0.0439(9) 0.09906(18) 0.117(4) Uani 1 1 d . .
H67A H 0.1750 0.0421 0.0855 0.140 Uiso 1 1 calc R U
H67B H 0.2051 -0.0344 0.1048 0.140 Uiso 1 1 calc R U
C68 C 0.3638(11) 0.0737(9) 0.09869(18) 0.099(3) Uani 1 1 d . .
C69 C 0.4280(12) 0.0674(11) 0.08175(17) 0.119(4) Uani 1 1 d . .
H69 H 0.3810 0.0385 0.0703 0.143 Uiso 1 1 calc R U
C70 C 0.5590(12) 0.1020(12) 0.08084(17) 0.126(4) Uani 1 1 d . .
H70 H 0.6031 0.0955 0.0689 0.151 Uiso 1 1 calc R U
C71 C 0.6297(11) 0.1481(11) 0.09803(18) 0.112(4) Uani 1 1 d . .
C72 C 0.5674(13) 0.1473(10) 0.11509(17) 0.114(4) Uani 1 1 d . .
H72 H 0.6149 0.1711 0.1268 0.137 Uiso 1 1 calc R U
C73 C 0.4352(12) 0.1119(9) 0.11551(17) 0.102(3) Uani 1 1 d . .
H73 H 0.3920 0.1137 0.1275 0.123 Uiso 1 1 calc R U
C74 C 0.7652(12) 0.2040(13) 0.09648(19) 0.136(4) Uani 1 1 d . .
H74A H 0.7955 0.2395 0.1092 0.163 Uiso 1 1 calc R U
H74B H 0.8324 0.1451 0.0930 0.163 Uiso 1 1 calc R U
C75 C 0.8757(14) 0.3391(13) 0.0785(2) 0.131(4) Uani 1 1 d . .
H75A H 0.9415 0.2770 0.0760 0.158 Uiso 1 1 calc R U
H75B H 0.9091 0.3835 0.0902 0.158 Uiso 1 1 calc R U
C76 C 0.8584(13) 0.4188(14) 0.0610(2) 0.144(5) Uani 1 1 d . .
H76A H 0.9484 0.4421 0.0569 0.173 Uiso 1 1 calc R U
H76B H 0.8127 0.3756 0.0501 0.173 Uiso 1 1 calc R U
C77 C 0.7640(18) 0.5859(16) 0.0469(4) 0.206(9) Uani 1 1 d . .
H77A H 0.8506 0.5928 0.0406 0.247 Uiso 1 1 calc R U
H77B H 0.7010 0.5433 0.0378 0.247 Uiso 1 1 calc R U
C78 C 0.7138(17) 0.6959(17) 0.0494(3) 0.179(6) Uani 1 1 d . .
H78A H 0.7028 0.7372 0.0367 0.215 Uiso 1 1 calc R U
H78B H 0.7739 0.7419 0.0584 0.215 Uiso 1 1 calc R U
C79 C 0.5688(19) 0.751(3) 0.0739(4) 0.287(11) Uani 1 1 d D U
H79A H 0.5907 0.8332 0.0708 0.344 Uiso 1 1 calc R U
H79B H 0.6268 0.7266 0.0853 0.344 Uiso 1 1 calc R U
C80 C 0.4113(11) 0.7395(11) 0.0784(2) 0.228(8) Uani 1 1 d DG U
C81 C 0.4088(8) 0.7317(8) 0.0987(2) 0.160(5) Uani 1 1 d G U
H81 H 0.4877 0.7482 0.1067 0.192 Uiso 1 1 calc R U
C82 C 0.2908(10) 0.6998(7) 0.10724(13) 0.141(4) Uani 1 1 d G U
H82 H 0.2891 0.6945 0.1211 0.169 Uiso 1 1 calc R U
C83 C 0.1754(8) 0.6757(8) 0.09557(16) 0.120(3) Uani 1 1 d G U
C84 C 0.1779(11) 0.6834(11) 0.07533(15) 0.220(7) Uani 1 1 d G U
H84 H 0.0990 0.6669 0.0673 0.264 Uiso 1 1 calc R U
C85 C 0.2958(15) 0.7153(14) 0.06676(13) 0.271(8) Uani 1 1 d G U
H85 H 0.2975 0.7206 0.0529 0.325 Uiso 1 1 calc R U
C86 C 0.0490(12) 0.6362(10) 0.10400(17) 0.122(4) Uani 1 1 d . .
H86A H 0.0185 0.6982 0.1128 0.147 Uiso 1 1 calc R U
H86B H -0.0206 0.6280 0.0932 0.147 Uiso 1 1 calc R U
C87 C 0.0073(8) 0.5200(9) 0.13253(14) 0.082(2) Uani 1 1 d . .
C91 C 0.1535(11) 0.4039(10) 0.2056(2) 0.113(4) Uani 1 1 d . .
C92 C 0.0680(10) 0.4695(10) 0.21726(18) 0.118(4) Uani 1 1 d . .
H92A H 0.1209 0.5028 0.2284 0.141 Uiso 1 1 calc R U
H92B H -0.0021 0.4187 0.2221 0.141 Uiso 1 1 calc R U
H92C H 0.0261 0.5323 0.2094 0.141 Uiso 1 1 calc R U
C93 C 0.8557(14) 0.8950(11) 0.0978(2) 0.120(4) Uani 1 1 d . .
C94 C 0.8017(15) 0.8688(13) 0.1170(2) 0.155(5) Uani 1 1 d . .
H94A H 0.8560 0.9086 0.1274 0.186 Uiso 1 1 calc R U
H94B H 0.8050 0.7846 0.1193 0.186 Uiso 1 1 calc R U
H94C H 0.7082 0.8956 0.1171 0.186 Uiso 1 1 calc R U

loop_
_atom_site_aniso_label
_atom_site_aniso_U_11
_atom_site_aniso_U_22
_atom_site_aniso_U_33
_atom_site_aniso_U_23
_atom_site_aniso_U_13
_atom_site_aniso_U_12
O1 0.073(3) 0.062(3) 0.061(3) 0.001(2) 0.004(2) 0.015(2)
O2 0.071(4) 0.133(5) 0.070(4) -0.020(3) -0.005(3) 0.014(3)
O3 0.105(6) 0.324(13) 0.107(6) -0.116(7) 0.029(5) -0.043(7)
O4 0.223(8) 0.093(5) 0.072(4) -0.008(3) 0.045(5) -0.022(5)
O5 0.067(3) 0.065(3) 0.075(3) -0.005(3) 0.003(3) -0.001(3)
O6 0.087(4) 0.061(4) 0.094(4) 0.000(3) -0.010(3) 0.003(3)
O7 0.071(3) 0.081(4) 0.082(4) 0.012(3) -0.009(3) 0.002(3)
O8 0.082(4) 0.088(4) 0.088(4) -0.004(3) -0.015(3) 0.013(3)
O9 0.087(4) 0.089(4) 0.083(4) -0.010(3) -0.013(3) 0.015(3)
O61 0.113(5) 0.103(5) 0.103(5) 0.002(4) -0.010(4) 0.020(4)
O62 0.104(5) 0.135(6) 0.090(5) 0.000(4) 0.005(4) 0.027(5)
O63 0.197(10) 0.114(7) 0.208(11) -0.029(7) -0.059(8) 0.045(7)
O64 0.142(8) 0.157(8) 0.217(11) -0.061(8) 0.040(7) -0.017(6)
O65 0.093(4) 0.109(5) 0.126(5) -0.035(4) 0.030(4) 0.002(4)
N1 0.074(4) 0.070(4) 0.061(4) 0.007(3) 0.005(3) 0.005(3)
N2 0.077(5) 0.134(7) 0.058(4) -0.006(4) 0.000(3) 0.011(4)
N3 0.062(4) 0.069(4) 0.066(4) 0.006(3) -0.007(3) -0.005(3)
N4 0.071(4) 0.078(5) 0.073(4) 0.004(4) -0.008(3) -0.010(3)
N5 0.071(4) 0.068(4) 0.057(4) -0.003(3) -0.003(3) 0.012(3)
N61 0.070(4) 0.100(6) 0.071(4) -0.011(4) -0.002(3) 0.017(4)
N62 0.099(5) 0.090(6) 0.099(6) -0.012(5) 0.013(4) 0.014(4)
N63 0.113(6) 0.098(6) 0.086(5) 0.000(5) 0.009(4) 0.032(5)
N91 0.136(9) 0.118(9) 0.279(16) -0.097(10) 0.019(9) 0.006(7)
N92 0.165(10) 0.170(11) 0.122(9) 0.004(8) 0.015(8) 0.047(8)
C1 0.064(5) 0.079(6) 0.056(4) -0.004(4) 0.007(3) 0.006(4)
C2 0.065(5) 0.072(5) 0.061(4) -0.008(4) -0.009(3) 0.010(4)
C3 0.067(5) 0.063(5) 0.067(5) -0.008(4) 0.004(4) -0.002(4)
C4 0.065(4) 0.057(5) 0.060(5) 0.000(4) 0.003(3) 0.004(4)
C5 0.071(5) 0.066(5) 0.060(5) -0.001(4) 0.005(4) -0.003(4)
C6 0.078(5) 0.070(5) 0.054(4) -0.001(4) 0.005(4) -0.009(4)
C7 0.062(4) 0.067(5) 0.055(4) -0.001(4) 0.008(3) 0.008(4)
C8 0.072(5) 0.058(5) 0.060(5) 0.001(4) 0.003(4) -0.004(4)
C9 0.083(5) 0.055(5) 0.055(4) 0.010(3) 0.005(4) 0.000(4)
C10 0.075(5) 0.062(5) 0.055(4) 0.004(4) 0.005(4) 0.013(4)
C11 0.078(5) 0.077(6) 0.061(5) 0.002(4) 0.009(4) 0.002(4)
C12 0.070(5) 0.104(7) 0.058(5) -0.008(4) 0.013(4) -0.002(5)
C13 0.084(6) 0.095(6) 0.054(5) -0.002(4) 0.001(4) 0.017(5)
C14 0.087(6) 0.089(6) 0.062(5) -0.011(4) -0.002(4) 0.000(5)
C15 0.079(5) 0.083(6) 0.056(5) -0.005(4) 0.008(4) -0.005(4)
C16 0.068(6) 0.113(7) 0.069(5) -0.012(5) 0.002(4) 0.019(5)
C17 0.078(6) 0.113(8) 0.067(5) -0.009(5) -0.002(5) 0.027(5)
C18 0.109(7) 0.087(6) 0.066(5) -0.006(5) 0.015(5) 0.020(5)
C19 0.135(9) 0.088(7) 0.058(6) 0.001(5) 0.009(6) 0.016(6)
C20 0.135(9) 0.127(9) 0.059(6) -0.018(6) 0.005(6) 0.030(7)
C21 0.089(7) 0.181(12) 0.088(7) -0.055(7) -0.007(6) 0.017(7)
C22 0.067(6) 0.201(12) 0.073(6) -0.037(7) -0.004(5) 0.017(7)
C23 0.137(11) 0.31(2) 0.151(12) -0.125(14) 0.044(10) -0.092(13)
C24 0.210(19) 0.42(4) 0.122(12) -0.080(17) 0.033(12) 0.02(2)
C25 0.117(9) 0.141(10) 0.129(10) -0.045(8) -0.004(8) -0.006(7)
C26 0.27(2) 0.31(3) 0.175(17) -0.006(16) 0.021(17) -0.18(2)
C27 0.217(18) 0.182(16) 0.175(15) -0.043(12) -0.007(14) -0.052(14)
C28 0.284(13) 0.169(12) 0.088(7) -0.048(7) 0.083(7) -0.097(10)
C29 0.270(12) 0.217(15) 0.090(8) -0.032(8) 0.082(8) -0.127(11)
C30 0.31(2) 0.70(5) 0.28(3) -0.28(3) 0.16(2) -0.16(3)
C31 0.32(2) 1.01(9) 0.26(3) -0.23(4) 0.17(2) -0.24(4)
C32 0.48(4) 0.67(8) 0.26(3) -0.10(4) 0.09(3) -0.24(5)
C33 0.061(5) 0.068(5) 0.058(4) 0.003(4) -0.005(3) 0.001(4)
C34 0.087(6) 0.075(6) 0.100(7) 0.026(5) -0.016(5) -0.007(5)
C35 0.069(5) 0.082(6) 0.104(7) 0.021(5) -0.011(5) -0.016(4)
C36 0.059(5) 0.074(5) 0.066(5) 0.000(4) -0.007(4) -0.001(4)
C37 0.081(6) 0.184(12) 0.136(9) 0.096(9) -0.043(6) -0.054(7)
C38 0.107(8) 0.189(13) 0.133(9) 0.103(9) -0.044(7) -0.060(8)
C39 0.064(5) 0.061(5) 0.069(5) -0.015(4) 0.003(4) 0.004(4)
C40 0.074(5) 0.061(5) 0.060(5) -0.005(4) -0.012(4) -0.004(4)
C41 0.067(5) 0.101(7) 0.066(5) 0.003(4) -0.008(4) -0.007(5)
C42 0.066(5) 0.099(7) 0.073(5) 0.004(5) -0.012(4) -0.002(5)
C43 0.073(5) 0.078(6) 0.088(6) -0.007(5) -0.003(4) -0.005(4)
C44 0.063(5) 0.069(5) 0.078(5) -0.009(4) -0.010(4) -0.006(4)
C45 0.087(6) 0.109(8) 0.095(7) 0.032(6) -0.014(5) -0.003(5)
C46 0.081(6) 0.069(6) 0.068(5) -0.009(4) 0.001(4) 0.007(5)
C47 0.052(4) 0.083(6) 0.060(5) 0.001(4) -0.003(3) 0.011(4)
C48 0.066(5) 0.070(5) 0.062(5) 0.001(4) -0.005(4) 0.012(4)
C49 0.077(5) 0.073(5) 0.071(5) -0.008(4) -0.006(4) 0.024(4)
C50 0.087(6) 0.075(6) 0.074(5) -0.005(4) -0.015(4) 0.019(5)
C51 0.066(5) 0.065(5) 0.066(5) 0.002(4) -0.004(4) 0.004(4)
C52 0.079(5) 0.067(5) 0.082(6) -0.004(4) -0.011(4) 0.013(4)
C53 0.072(5) 0.075(6) 0.083(6) -0.002(4) -0.007(4) 0.008(4)
C54 0.067(5) 0.076(5) 0.078(5) 0.002(4) -0.011(4) 0.016(4)
C55 0.071(5) 0.072(6) 0.073(6) -0.003(4) -0.014(4) 0.003(4)
C61 0.075(6) 0.113(8) 0.074(6) 0.003(6) -0.011(4) 0.028(5)
C62 0.119(8) 0.127(9) 0.083(7) 0.018(6) 0.014(6) 0.027(7)
C63 0.167(11) 0.146(12) 0.077(7) 0.010(7) 0.026(7) 0.050(9)
C64 0.130(9) 0.113(9) 0.084(7) -0.005(6) 0.017(6) 0.025(7)
C65 0.077(6) 0.105(8) 0.069(6) -0.004(5) 0.000(4) 0.011(5)
C66 0.083(6) 0.109(9) 0.083(7) 0.001(6) -0.014(5) 0.021(6)
C67 0.124(9) 0.092(8) 0.137(9) -0.030(7) 0.033(7) 0.028(6)
C68 0.100(8) 0.085(7) 0.114(9) -0.001(6) 0.015(7) 0.019(5)
C69 0.108(9) 0.142(10) 0.109(9) -0.018(7) 0.020(7) 0.038(7)
C70 0.097(8) 0.182(12) 0.100(8) 0.004(8) 0.018(7) 0.049(8)
C71 0.090(8) 0.145(10) 0.101(8) 0.017(7) -0.002(6) 0.043(7)
C72 0.117(9) 0.134(10) 0.091(8) 0.024(7) 0.003(7) 0.045(7)
C73 0.111(9) 0.099(8) 0.099(8) 0.017(6) 0.023(7) 0.036(6)
C74 0.105(9) 0.174(13) 0.126(10) 0.042(9) -0.016(7) 0.036(8)
C75 0.121(10) 0.147(12) 0.127(10) -0.009(9) 0.016(8) 0.025(9)
C76 0.124(10) 0.145(12) 0.164(13) 0.024(10) 0.020(9) 0.025(9)
C77 0.159(14) 0.121(13) 0.33(3) 0.048(16) -0.046(15) 0.011(11)
C78 0.141(13) 0.176(17) 0.224(18) -0.026(14) 0.055(12) 0.002(12)
C79 0.250(13) 0.27(3) 0.35(2) -0.03(2) 0.118(13) -0.077(14)
C80 0.203(10) 0.23(2) 0.254(12) -0.029(10) 0.051(8) -0.067(10)
C81 0.132(8) 0.089(8) 0.259(11) -0.048(8) 0.022(7) 0.000(6)
C82 0.135(7) 0.106(8) 0.180(9) -0.040(7) -0.011(6) 0.011(7)
C83 0.108(7) 0.094(7) 0.157(8) -0.019(6) 0.003(6) 0.011(6)
C84 0.205(9) 0.269(12) 0.187(8) -0.006(7) 0.013(6) -0.043(7)
C85 0.243(9) 0.311(13) 0.261(10) -0.009(8) 0.046(7) -0.058(8)
C86 0.135(9) 0.114(9) 0.119(9) 0.020(7) 0.007(7) 0.036(7)
C87 0.069(5) 0.092(7) 0.085(6) -0.018(5) 0.009(4) 0.004(5)
C91 0.078(7) 0.081(7) 0.180(12) -0.026(7) 0.000(7) 0.006(6)
C92 0.097(7) 0.103(8) 0.155(10) 0.016(7) 0.022(7) 0.011(6)
C93 0.131(10) 0.107(9) 0.119(11) -0.008(8) -0.019(8) 0.033(7)
C94 0.191(13) 0.156(13) 0.116(11) -0.017(9) -0.015(9) 0.040(10)

loop_
_atom_type_symbol
_atom_type_description
_atom_type_scat_dispersion_real
_atom_type_scat_dispersion_imag
_atom_type_scat_source
C C 0.0181 0.0091
;
International Tables for Crystallography
(Vol. C, Tables 4.2.6.8 and 6.1.1.4)
;
H H 0.0000 0.0000
;
International Tables for Crystallography
(Vol. C, Table 6.1.1.4)
;
N N 0.0311 0.0180
;
International Tables for Crystallography
(Vol. C, Tables 4.2.6.8 and 6.1.1.4)
;
O O 0.0492 0.0322
;
International Tables for Crystallography
(Vol. C, Tables 4.2.6.8 and 6.1.1.4)
;

loop_
_geom_angle_atom_site_label_1
_geom_angle_atom_site_label_2
_geom_angle_atom_site_label_3
_geom_angle
C1 O1 N1 106.9(5)
C23 O3 C21 115.5(9)
C19 O4 C28 118.1(9)
C55 O9 H9A 109.5
C75 O62 C74 110.0(9)
C76 O63 C77 111.1(14)
C78 O64 C79 112.5(12)
C4 N1 O1 112.5(6)
C4 N1 C3 119.2(6)
O1 N1 C3 104.6(5)
C16 N2 C13 127.8(8)
C16 N2 H2A 116.1
C13 N2 H2A 116.1
C39 N3 C40 124.9(7)
C39 N3 H3A 117.5
C40 N3 H3A 117.5
C40 N4 C41 117.2(7)
C46 N5 C47 113.0(6)
C46 N5 C48 123.6(7)
C47 N5 C48 123.2(7)
C61 N61 C65 117.1(8)
C66 N62 C67 122.4(9)
C66 N62 H62A 118.8
C67 N62 H62A 118.8
C87 N63 C86 120.6(9)
C87 N63 H63A 119.7
C86 N63 H63A 119.7
O1 C1 C47 111.3(6)
O1 C1 C2 106.3(6)
C47 C1 C2 106.4(6)
O1 C1 H1 110.9
C47 C1 H1 110.9
C2 C1 H1 110.9
C1 C2 C46 105.3(6)
C1 C2 C3 104.5(6)
C46 C2 C3 109.6(6)
C1 C2 H2 112.3
C46 C2 H2 112.3
C3 C2 H2 112.3
N1 C3 C33 108.9(6)
N1 C3 C2 102.8(6)
C33 C3 C2 115.5(6)
N1 C3 H3 109.8
C33 C3 H3 109.8
C2 C3 H3 109.8
C5 C4 C9 118.5(7)
C5 C4 N1 120.6(7)
C9 C4 N1 120.4(6)
C6 C5 C4 120.3(7)
C6 C5 H5 119.9
C4 C5 H5 119.9
C5 C6 C7 122.6(7)
C5 C6 H6 118.7
C7 C6 H6 118.7
C8 C7 C6 115.4(7)
C8 C7 C10 122.8(7)
C6 C7 C10 121.8(7)
C9 C8 C7 123.4(7)
C9 C8 H8 118.3
C7 C8 H8 118.3
C8 C9 C4 119.7(7)
C8 C9 H9 120.1
C4 C9 H9 120.1
C11 C10 C15 116.0(7)
C11 C10 C7 122.3(7)
C15 C10 C7 121.5(7)
C12 C11 C10 122.8(8)
C12 C11 H11 118.6
C10 C11 H11 118.6
C11 C12 C13 120.0(7)
C11 C12 H12 120.0
C13 C12 H12 120.0
C12 C13 C14 120.0(7)
C12 C13 N2 116.2(8)
C14 C13 N2 123.8(8)
C13 C14 C15 118.5(8)
C13 C14 H14 120.7
C15 C14 H14 120.7
C14 C15 C10 122.6(7)
C14 C15 H15 118.7
C10 C15 H15 118.7
O2 C16 N2 125.1(8)
O2 C16 C17 120.4(8)
N2 C16 C17 114.4(8)
C22 C17 C18 120.0(9)
C22 C17 C16 116.8(9)
C18 C17 C16 123.3(9)
C17 C18 C19 119.6(10)
C17 C18 H18 120.2
C19 C18 H18 120.2
C20 C19 O4 123.6(9)
C20 C19 C18 121.1(11)
O4 C19 C18 115.3(10)
C19 C20 C21 119.2(10)
C19 C20 H20 120.4
C21 C20 H20 120.4
O3 C21 C22 124.8(11)
O3 C21 C20 115.8(10)
C22 C21 C20 119.3(11)
C17 C22 C21 120.6(10)
C17 C22 H22 119.7
C21 C22 H22 119.7
O3 C23 C24 106.5(11)
O3 C23 H23A 110.4
C24 C23 H23A 110.4
O3 C23 H23B 110.4
C24 C23 H23B 110.4
H23A C23 H23B 108.6
C25 C24 C23 107.6(11)
C25 C24 H24A 110.2
C23 C24 H24A 110.2
C25 C24 H24B 110.2
C23 C24 H24B 110.2
H24A C24 H24B 108.5
C26 C25 C24 110.6(15)
C26 C25 H25A 109.5
C24 C25 H25A 109.5
C26 C25 H25B 109.5
C24 C25 H25B 109.5
H25A C25 H25B 108.1
C27 C26 C25 118.3(18)
C27 C26 H26A 107.7
C25 C26 H26A 107.7
C27 C26 H26B 107.7
C25 C26 H26B 107.7
H26A C26 H26B 107.1
C26 C27 H27A 109.5
C26 C27 H27B 109.5
H27A C27 H27B 109.5
C26 C27 H27C 109.5
H27A C27 H27C 109.5
H27B C27 H27C 109.5
O4 C28 C29 103.8(10)
O4 C28 H28A 111.0
C29 C28 H28A 111.0
O4 C28 H28B 111.0
C29 C28 H28B 111.0
H28A C28 H28B 109.0
C30 C29 C28 110.8(11)
C30 C29 H29A 109.5
C28 C29 H29A 109.5
C30 C29 H29B 109.5
C28 C29 H29B 109.5
H29A C29 H29B 108.1
C29 C30 C31 105.8(11)
C29 C30 H30A 110.6
C31 C30 H30A 110.6
C29 C30 H30B 110.6
C31 C30 H30B 110.6
H30A C30 H30B 108.7
C32 C31 C30 102.4(10)
C32 C31 H31A 111.3
C30 C31 H31A 111.3
C32 C31 H31B 111.3
C30 C31 H31B 111.3
H31A C31 H31B 109.2
C31 C32 H32A 109.5
C31 C32 H32B 109.5
H32A C32 H32B 109.5
C31 C32 H32C 109.5
H32A C32 H32C 109.5
H32B C32 H32C 109.5
C38 C33 C34 116.2(8)
C38 C33 C3 124.6(8)
C34 C33 C3 119.2(7)
C33 C34 C35 122.4(8)
C33 C34 H34 118.8
C35 C34 H34 118.8
C36 C35 C34 120.0(8)
C36 C35 H35 120.0
C34 C35 H35 120.0
C37 C36 C35 117.4(7)
C37 C36 C39 125.9(8)
C35 C36 C39 116.7(7)
C36 C37 C38 121.9(9)
C36 C37 H37 119.0
C38 C37 H37 119.0
C33 C38 C37 121.6(9)
C33 C38 H38 119.2
C37 C38 H38 119.2
O5 C39 N3 123.4(7)
O5 C39 C36 120.2(7)
N3 C39 C36 116.4(7)
N4 C40 C44 123.2(7)
N4 C40 N3 111.5(7)
C44 C40 N3 125.2(7)
C42 C41 N4 122.4(8)
C42 C41 C45 122.0(8)
N4 C41 C45 115.6(7)
C41 C42 C43 119.0(8)
C41 C42 H42 120.5
C43 C42 H42 120.5
C42 C43 C44 120.5(8)
C42 C43 H43 119.7
C44 C43 H43 119.7
C40 C44 C43 117.6(8)
C40 C44 H44 121.2
C43 C44 H44 121.2
C41 C45 H45A 109.5
C41 C45 H45B 109.5
H45A C45 H45B 109.5
C41 C45 H45C 109.5
H45A C45 H45C 109.5
H45B C45 H45C 109.5
O6 C46 N5 124.7(8)
O6 C46 C2 127.2(8)
N5 C46 C2 108.1(7)
O7 C47 N5 124.4(7)
O7 C47 C1 128.4(8)
N5 C47 C1 107.2(7)
C49 C48 C53 120.2(7)
C49 C48 N5 120.7(7)
C53 C48 N5 119.0(7)
C48 C49 C50 119.7(7)
C48 C49 H49 120.1
C50 C49 H49 120.1
C51 C50 C49 122.1(8)
C51 C50 H50 119.0
C49 C50 H50 119.0
C50 C51 C52 116.9(7)
C50 C51 C54 121.3(7)
C52 C51 C54 121.7(7)
C53 C52 C51 122.1(8)
C53 C52 H52 118.9
C51 C52 H52 118.9
C52 C53 C48 118.8(8)
C52 C53 H53 120.6
C48 C53 H53 120.6
C55 C54 C51 116.5(7)
C55 C54 H54A 108.2
C51 C54 H54A 108.2
C55 C54 H54B 108.2
C51 C54 H54B 108.2
H54A C54 H54B 107.3
O8 C55 O9 121.3(8)
O8 C55 C54 124.5(7)
O9 C55 C54 114.1(8)
N61 C61 C62 124.6(10)
N61 C61 C66 116.9(9)
C62 C61 C66 118.4(11)
C61 C62 C63 117.6(11)
C61 C62 H62 121.2
C63 C62 H62 121.2
C64 C63 C62 118.5(11)
C64 C63 H63 120.7
C62 C63 H63 120.7
C63 C64 C65 120.2(10)
C63 C64 H64 119.9
C65 C64 H64 119.9
N61 C65 C64 121.8(10)
N61 C65 C87 118.3(8)
C64 C65 C87 119.9(9)
O61 C66 N62 123.1(10)
O61 C66 C61 121.3(10)
N62 C66 C61 115.6(10)
N62 C67 C68 111.1(9)
N62 C67 H67A 109.4
C68 C67 H67A 109.4
N62 C67 H67B 109.4
C68 C67 H67B 109.4
H67A C67 H67B 108.0
C69 C68 C73 118.8(11)
C69 C68 C67 120.5(11)
C73 C68 C67 120.7(10)
C68 C69 C70 121.3(12)
C68 C69 H69 119.4
C70 C69 H69 119.4
C69 C70 C71 119.6(11)
C69 C70 H70 120.2
C71 C70 H70 120.2
C72 C71 C70 118.5(12)
C72 C71 C74 121.4(12)
C70 C71 C74 120.0(11)
C71 C72 C73 120.3(11)
C71 C72 H72 119.9
C73 C72 H72 119.9
C72 C73 C68 121.3(10)
C72 C73 H73 119.4
C68 C73 H73 119.4
O62 C74 C71 107.6(9)
O62 C74 H74A 110.2
C71 C74 H74A 110.2
O62 C74 H74B 110.2
C71 C74 H74B 110.2
H74A C74 H74B 108.5
O62 C75 C76 107.5(11)
O62 C75 H75A 110.2
C76 C75 H75A 110.2
O62 C75 H75B 110.2
C76 C75 H75B 110.2
H75A C75 H75B 108.5
O63 C76 C75 113.0(13)
O63 C76 H76A 109.0
C75 C76 H76A 109.0
O63 C76 H76B 109.0
C75 C76 H76B 109.0
H76A C76 H76B 107.8
C78 C77 O63 117(2)
C78 C77 H77A 108.2
O63 C77 H77A 108.2
C78 C77 H77B 108.2
O63 C77 H77B 108.2
H77A C77 H77B 107.3
C77 C78 O64 104.0(16)
C77 C78 H78A 111.0
O64 C78 H78A 111.0
C77 C78 H78B 111.0
O64 C78 H78B 111.0
H78A C78 H78B 109.0
O64 C79 C80 106.5(17)
O64 C79 H79A 110.4
C80 C79 H79A 110.4
O64 C79 H79B 110.4
C80 C79 H79B 110.4
H79A C79 H79B 108.6
C81 C80 C85 120.0
C81 C80 C79 105.6(14)
C85 C80 C79 133.1(14)
C82 C81 C80 120.0
C82 C81 H81 120.0
C80 C81 H81 120.0
C81 C82 C83 120.0
C81 C82 H82 120.0
C83 C82 H82 120.0
C84 C83 C82 120.0
C84 C83 C86 118.0(9)
C82 C83 C86 121.9(9)
C83 C84 C85 120.0
C83 C84 H84 120.0
C85 C84 H84 120.0
C84 C85 C80 120.0
C84 C85 H85 120.0
C80 C85 H85 120.0
N63 C86 C83 116.7(9)
N63 C86 H86A 108.1
C83 C86 H86A 108.1
N63 C86 H86B 108.1
C83 C86 H86B 108.1
H86A C86 H86B 107.3
O65 C87 N63 124.0(10)
O65 C87 C65 119.5(9)
N63 C87 C65 116.3(8)
N91 C91 C92 175.7(16)
C91 C92 H92A 109.5
C91 C92 H92B 109.5
H92A C92 H92B 109.5
C91 C92 H92C 109.5
H92A C92 H92C 109.5
H92B C92 H92C 109.5
N92 C93 C94 179.1(15)
C93 C94 H94A 109.5
C93 C94 H94B 109.5
H94A C94 H94B 109.5
C93 C94 H94C 109.5
H94A C94 H94C 109.5
H94B C94 H94C 109.5

loop_
_geom_bond_atom_site_label_1
_geom_bond_atom_site_label_2
_geom_bond_distance
O1 C1 1.440(8)
O1 N1 1.441(7)
O2 C16 1.232(10)
O3 C23 1.326(14)
O3 C21 1.369(12)
O4 C19 1.381(12)
O4 C28 1.428(12)
O5 C39 1.236(9)
O6 C46 1.202(9)
O7 C47 1.192(9)
O8 C55 1.222(9)
O9 C55 1.303(9)
O9 H9A 0.9800
O61 C66 1.228(12)
O62 C75 1.374(13)
O62 C74 1.430(13)
O63 C76 1.353(15)
O63 C77 1.47(2)
O64 C78 1.394(16)
O64 C79 1.45(3)
O65 C87 1.245(10)
N1 C4 1.419(9)
N1 C3 1.487(9)
N2 C16 1.365(11)
N2 C13 1.411(10)
N2 H2A 0.9800
N3 C39 1.379(10)
N3 C40 1.404(9)
N3 H3A 0.9800
N4 C40 1.357(9)
N4 C41 1.370(10)
N5 C46 1.395(10)
N5 C47 1.423(10)
N5 C48 1.439(9)
N61 C61 1.357(12)
N61 C65 1.363(11)
N62 C66 1.353(12)
N62 C67 1.479(11)
N62 H62A 0.9800
N63 C87 1.316(11)
N63 C86 1.470(13)
N63 H63A 0.9800
N91 C91 1.137(14)
N92 C93 1.150(16)
C1 C47 1.515(10)
C1 C2 1.520(11)
C1 H1 1.0000
C2 C46 1.527(11)
C2 C3 1.551(10)
C2 H2 1.0000
C3 C33 1.493(10)
C3 H3 1.0000
C4 C5 1.390(10)
C4 C9 1.395(10)
C5 C6 1.377(10)
C5 H5 0.9500
C6 C7 1.408(10)
C6 H6 0.9500
C7 C8 1.384(10)
C7 C10 1.472(10)
C8 C9 1.381(10)
C8 H8 0.9500
C9 H9 0.9500
C10 C11 1.389(10)
C10 C15 1.400(10)
C11 C12 1.363(10)
C11 H11 0.9500
C12 C13 1.384(11)
C12 H12 0.9500
C13 C14 1.389(11)
C14 C15 1.391(10)
C14 H14 0.9500
C15 H15 0.9500
C16 C17 1.510(12)
C17 C22 1.349(13)
C17 C18 1.381(12)
C18 C19 1.387(12)
C18 H18 0.9500
C19 C20 1.337(14)
C20 C21 1.413(15)
C20 H20 0.9500
C21 C22 1.380(13)
C22 H22 0.9500
C23 C24 1.63(2)
C23 H23A 0.9900
C23 H23B 0.9900
C24 C25 1.60(2)
C24 H24A 0.9900
C24 H24B 0.9900
C25 C26 1.408(19)
C25 H25A 0.9900
C25 H25B 0.9900
C26 C27 1.38(2)
C26 H26A 0.9900
C26 H26B 0.9900
C27 H27A 0.9800
C27 H27B 0.9800
C27 H27C 0.9800
C28 C29 1.725(19)
C28 H28A 0.9900
C28 H28B 0.9900
C29 C30 1.523(15)
C29 H29A 0.9900
C29 H29B 0.9900
C30 C31 1.635(16)
C30 H30A 0.9900
C30 H30B 0.9900
C31 C32 1.595(17)
C31 H31A 0.9900
C31 H31B 0.9900
C32 H32A 0.9800
C32 H32B 0.9800
C32 H32C 0.9800
C33 C38 1.350(11)
C33 C34 1.374(11)
C34 C35 1.395(11)
C34 H34 0.9500
C35 C36 1.379(11)
C35 H35 0.9500
C36 C37 1.342(11)
C36 C39 1.517(10)
C37 C38 1.404(13)
C37 H37 0.9500
C38 H38 0.9500
C40 C44 1.370(10)
C41 C42 1.354(11)
C41 C45 1.518(12)
C42 C43 1.374(11)
C42 H42 0.9500
C43 C44 1.384(11)
C43 H43 0.9500
C44 H44 0.9500
C45 H45A 0.9800
C45 H45B 0.9800
C45 H45C 0.9800
C48 C49 1.369(10)
C48 C53 1.393(11)
C49 C50 1.379(10)
C49 H49 0.9500
C50 C51 1.379(10)
C50 H50 0.9500
C51 C52 1.398(10)
C51 C54 1.508(10)
C52 C53 1.376(10)
C52 H52 0.9500
C53 H53 0.9500
C54 C55 1.496(11)
C54 H54A 0.9900
C54 H54B 0.9900
C61 C62 1.361(13)
C61 C66 1.500(14)
C62 C63 1.420(15)
C62 H62 0.9500
C63 C64 1.380(15)
C63 H63 0.9500
C64 C65 1.381(13)
C64 H64 0.9500
C65 C87 1.488(13)
C67 C68 1.519(14)
C67 H67A 0.9900
C67 H67B 0.9900
C68 C69 1.356(14)
C68 C73 1.389(14)
C69 C70 1.367(15)
C69 H69 0.9500
C70 C71 1.438(16)
C70 H70 0.9500
C71 C72 1.352(14)
C71 C74 1.503(16)
C72 C73 1.379(15)
C72 H72 0.9500
C73 H73 0.9500
C74 H74A 0.9900
C74 H74B 0.9900
C75 C76 1.510(17)
C75 H75A 0.9900
C75 H75B 0.9900
C76 H76A 0.9900
C76 H76B 0.9900
C77 C78 1.37(2)
C77 H77A 0.9900
C77 H77B 0.9900
C78 H78A 0.9900
C78 H78B 0.9900
C79 C80 1.621(15)
C79 H79A 0.9900
C79 H79B 0.9900
C80 C81 1.3900
C80 C85 1.3900
C81 C82 1.3900
C81 H81 0.9500
C82 C83 1.3900
C82 H82 0.9500
C83 C84 1.3900
C83 C86 1.484(13)
C84 C85 1.3900
C84 H84 0.9500
C85 H85 0.9500
C86 H86A 0.9900
C86 H86B 0.9900
C91 C92 1.416(15)
C92 H92A 0.9800
C92 H92B 0.9800
C92 H92C 0.9800
C93 C94 1.48(2)
C94 H94A 0.9800
C94 H94B 0.9800
C94 H94C 0.9800

loop_
_geom_hbond_atom_site_label_D
_geom_hbond_atom_site_label_H
_geom_hbond_atom_site_label_A
_geom_hbond_distance_DH
_geom_hbond_distance_HA
_geom_hbond_distance_DA
_geom_hbond_angle_DHA
_geom_hbond_site_symmetry_A
O9 H9A N4 0.98 1.64 2.612(9) 169.7 2_655
N2 H2A O62 0.98 2.60 3.366(10) 135.6 .
N3 H3A O8 0.98 2.11 3.004(8) 151.7 2_645
N62 H62A O2 0.98 2.18 3.074(11) 150.5 .
N63 H63A O2 0.98 2.15 3.076(10) 157.8 .

loop_
_geom_torsion_atom_site_label_1
_geom_torsion_atom_site_label_2
_geom_torsion_atom_site_label_3
_geom_torsion_atom_site_label_4
_geom_torsion
C1 O1 N1 C4 -91.4(6)
C1 O1 N1 C3 39.4(6)
N1 O1 C1 C47 89.6(7)
N1 O1 C1 C2 -25.9(7)
O1 C1 C2 C46 118.5(6)
C47 C1 C2 C46 -0.2(7)
O1 C1 C2 C3 3.0(7)
C47 C1 C2 C3 -115.7(6)
C4 N1 C3 C33 -145.9(6)
O1 N1 C3 C33 87.3(6)
C4 N1 C3 C2 91.1(7)
O1 N1 C3 C2 -35.7(6)
C1 C2 C3 N1 19.7(7)
C46 C2 C3 N1 -92.7(7)
C1 C2 C3 C33 -98.7(7)
C46 C2 C3 C33 148.9(7)
O1 N1 C4 C5 164.2(6)
C3 N1 C4 C5 41.2(9)
O1 N1 C4 C9 -23.7(9)
C3 N1 C4 C9 -146.6(7)
C9 C4 C5 C6 2.4(11)
N1 C4 C5 C6 174.7(7)
C4 C5 C6 C7 -2.1(11)
C5 C6 C7 C8 1.4(11)
C5 C6 C7 C10 -177.7(7)
C6 C7 C8 C9 -1.1(11)
C10 C7 C8 C9 178.0(7)
C7 C8 C9 C4 1.5(11)
C5 C4 C9 C8 -2.1(10)
N1 C4 C9 C8 -174.4(7)
C8 C7 C10 C11 -149.1(7)
C6 C7 C10 C11 29.9(11)
C8 C7 C10 C15 27.3(11)
C6 C7 C10 C15 -153.7(7)
C15 C10 C11 C12 -2.8(12)
C7 C10 C11 C12 173.8(7)
C10 C11 C12 C13 2.9(13)
C11 C12 C13 C14 -0.5(13)
C11 C12 C13 N2 -177.4(8)
C16 N2 C13 C12 -167.9(9)
C16 N2 C13 C14 15.3(14)
C12 C13 C14 C15 -1.8(13)
N2 C13 C14 C15 174.9(8)
C13 C14 C15 C10 1.9(13)
C11 C10 C15 C14 0.4(12)
C7 C10 C15 C14 -176.2(7)
C13 N2 C16 O2 1.1(15)
C13 N2 C16 C17 -179.4(8)
O2 C16 C17 C22 -18.2(14)
N2 C16 C17 C22 162.3(9)
O2 C16 C17 C18 162.1(9)
N2 C16 C17 C18 -17.4(13)
C22 C17 C18 C19 -2.8(14)
C16 C17 C18 C19 176.9(8)
C28 O4 C19 C20 -2.2(16)
C28 O4 C19 C18 178.0(11)
C17 C18 C19 C20 0.7(14)
C17 C18 C19 O4 -179.5(8)
O4 C19 C20 C21 178.8(10)
C18 C19 C20 C21 -1.3(16)
C23 O3 C21 C22 10(2)
C23 O3 C21 C20 -166.0(15)
C19 C20 C21 O3 -179.5(11)
C19 C20 C21 C22 4.1(17)
C18 C17 C22 C21 5.6(16)
C16 C17 C22 C21 -174.0(10)
O3 C21 C22 C17 177.6(12)
C20 C21 C22 C17 -6.3(18)
C21 O3 C23 C24 177.0(15)
O3 C23 C24 C25 -178.6(17)
C23 C24 C25 C26 172.3(18)
C24 C25 C26 C27 175(2)
C19 O4 C28 C29 -163.5(10)
O4 C28 C29 C30 163(2)
C28 C29 C30 C31 172(3)
C29 C30 C31 C32 22(5)
N1 C3 C33 C38 -57.9(12)
C2 C3 C33 C38 57.1(13)
N1 C3 C33 C34 121.0(8)
C2 C3 C33 C34 -124.0(8)
C38 C33 C34 C35 5.4(15)
C3 C33 C34 C35 -173.6(8)
C33 C34 C35 C36 -0.4(15)
C34 C35 C36 C37 -3.8(14)
C34 C35 C36 C39 177.1(8)
C35 C36 C37 C38 2.9(19)
C39 C36 C37 C38 -178.2(11)
C34 C33 C38 C37 -6.3(19)
C3 C33 C38 C37 172.6(11)
C36 C37 C38 C33 2(2)
C40 N3 C39 O5 -1.0(11)
C40 N3 C39 C36 -179.9(7)
C37 C36 C39 O5 178.0(10)
C35 C36 C39 O5 -3.0(11)
C37 C36 C39 N3 -3.1(13)
C35 C36 C39 N3 175.9(7)
C41 N4 C40 C44 -2.8(11)
C41 N4 C40 N3 179.6(7)
C39 N3 C40 N4 -169.9(7)
C39 N3 C40 C44 12.6(12)
C40 N4 C41 C42 2.7(12)
C40 N4 C41 C45 -177.1(8)
N4 C41 C42 C43 -0.1(13)
C45 C41 C42 C43 179.7(9)
C41 C42 C43 C44 -2.5(13)
N4 C40 C44 C43 0.3(12)
N3 C40 C44 C43 177.6(7)
C42 C43 C44 C40 2.4(12)
C47 N5 C46 O6 179.7(7)
C48 N5 C46 O6 3.8(12)
C47 N5 C46 C2 0.6(8)
C48 N5 C46 C2 -175.3(6)
C1 C2 C46 O6 -179.3(8)
C3 C2 C46 O6 -67.4(10)
C1 C2 C46 N5 -0.2(8)
C3 C2 C46 N5 111.6(7)
C46 N5 C47 O7 177.7(7)
C48 N5 C47 O7 -6.4(11)
C46 N5 C47 C1 -0.8(8)
C48 N5 C47 C1 175.2(6)
O1 C1 C47 O7 66.8(10)
C2 C1 C47 O7 -177.8(8)
O1 C1 C47 N5 -114.8(7)
C2 C1 C47 N5 0.6(8)
C46 N5 C48 C49 128.2(8)
C47 N5 C48 C49 -47.4(10)
C46 N5 C48 C53 -52.3(10)
C47 N5 C48 C53 132.2(8)
C53 C48 C49 C50 -2.8(13)
N5 C48 C49 C50 176.8(7)
C48 C49 C50 C51 0.6(13)
C49 C50 C51 C52 2.5(13)
C49 C50 C51 C54 178.7(8)
C50 C51 C52 C53 -3.5(12)
C54 C51 C52 C53 -179.7(8)
C51 C52 C53 C48 1.4(13)
C49 C48 C53 C52 1.8(12)
N5 C48 C53 C52 -177.8(7)
C50 C51 C54 C55 136.3(8)
C52 C51 C54 C55 -47.7(11)
C51 C54 C55 O8 -1.0(13)
C51 C54 C55 O9 -177.0(7)
C65 N61 C61 C62 0.1(13)
C65 N61 C61 C66 -179.6(7)
N61 C61 C62 C63 -1.7(15)
C66 C61 C62 C63 178.0(9)
C61 C62 C63 C64 0.3(16)
C62 C63 C64 C65 2.4(17)
C61 N61 C65 C64 2.8(12)
C61 N61 C65 C87 -175.8(7)
C63 C64 C65 N61 -4.1(15)
C63 C64 C65 C87 174.5(10)
C67 N62 C66 O61 -7.2(14)
C67 N62 C66 C61 173.6(8)
N61 C61 C66 O61 177.8(8)
C62 C61 C66 O61 -1.9(13)
N61 C61 C66 N62 -3.0(11)
C62 C61 C66 N62 177.3(8)
C66 N62 C67 C68 -114.8(10)
N62 C67 C68 C69 -135.8(11)
N62 C67 C68 C73 41.9(14)
C73 C68 C69 C70 -2.5(17)
C67 C68 C69 C70 175.2(11)
C68 C69 C70 C71 -1.3(18)
C69 C70 C71 C72 5.3(17)
C69 C70 C71 C74 -170.1(11)
C70 C71 C72 C73 -5.4(16)
C74 C71 C72 C73 170.0(10)
C71 C72 C73 C68 1.7(16)
C69 C68 C73 C72 2.4(15)
C67 C68 C73 C72 -175.3(9)
C75 O62 C74 C71 -175.3(10)
C72 C71 C74 O62 -122.2(11)
C70 C71 C74 O62 53.1(15)
C74 O62 C75 C76 172.8(11)
C77 O63 C76 C75 -175.9(12)
O62 C75 C76 O63 69.6(15)
C76 O63 C77 C78 -168.6(15)
O63 C77 C78 O64 -61.2(19)
C79 O64 C78 C77 133(2)
C78 O64 C79 C80 168.3(16)
O64 C79 C80 C81 137.4(16)
O64 C79 C80 C85 -29(3)
C85 C80 C81 C82 0.0
C79 C80 C81 C82 -168.5(13)
C80 C81 C82 C83 0.0
C81 C82 C83 C84 0.0
C81 C82 C83 C86 177.2(9)
C82 C83 C84 C85 0.0
C86 C83 C84 C85 -177.3(9)
C83 C84 C85 C80 0.0
C81 C80 C85 C84 0.0
C79 C80 C85 C84 164.8(18)
C87 N63 C86 C83 130.6(10)
C84 C83 C86 N63 116.7(10)
C82 C83 C86 N63 -60.6(12)
C86 N63 C87 O65 -4.0(14)
C86 N63 C87 C65 170.3(9)
N61 C65 C87 O65 179.2(8)
C64 C65 C87 O65 0.5(13)
N61 C65 C87 N63 4.7(11)
C64 C65 C87 N63 -174.0(8)
